data_2211643
loop_
_publ_author_name
'Kishbaugh, Tara'
'Pelkey, Erin T.'
'Gribble, Gordon W.'
'Jasinski, Jerry P.'

_publ_section_title
;
 6-Nitro-1-(phenylsulfonyl)-1<i>H</i>-indole
;
_journal_coeditor_code TK2100
_journal_issue 12
_journal_name_full 'Acta Crystallographica Section E'
_journal_page_first o5760
_journal_page_last o5762
_journal_paper_doi 10.1107/S1600536806048616
_journal_volume 62
_journal_year 2006
_chemical_formula_iupac 'C14 H10 N2 O4 S'
_chemical_formula_moiety 'C14 H10 N2 O4 S'
_chemical_formula_sum 'C14 H10 N2 O4 S'
_chemical_formula_weight 302.30
_chemical_name_systematic 6-Nitro-1-(phenylsulfonyl)-1H-indole
_space_group_IT_number 2
_symmetry_cell_setting triclinic
_symmetry_space_group_name_Hall '-P 1'
_symmetry_space_group_name_H-M 'P -1'
_atom_sites_solution_hydrogens geom
_atom_sites_solution_primary direct
_cell_angle_alpha 81.200(10)
_cell_angle_beta 91.080(8)
_cell_angle_gamma 109.782(10)
_cell_formula_units_Z 2
_cell_length_a 7.8846(10)
_cell_length_b 7.9971(16)
_cell_length_c 11.5181(8)
_cell_measurement_reflns_used 24
_cell_measurement_temperature 296
_cell_measurement_theta_max 20.0
_cell_measurement_theta_min 16.3
_cell_volume 674.93(17)
_computing_cell_refinement CrystalStructure
_computing_data_collection 'CrystalStructure (Rigaku/MSC, 2003)'
_computing_data_reduction 'CRYSTALS (Betteridge <i>et al.</i>,  2003)'
_computing_molecular_graphics 'ORTEPII (Johnson, 1976)'
_computing_publication_material CRYSTALS
_computing_structure_refinement CRYSTALS
_computing_structure_solution 'SHELXS86 (Sheldrick, 1985)'
_diffrn_ambient_temperature 296
_diffrn_measured_fraction_theta_full 0.999
_diffrn_measured_fraction_theta_max 0.999
_diffrn_measurement_device_type 'Rigaku AFC6S'
_diffrn_measurement_method \w/2\q
_diffrn_radiation_monochromator graphite
_diffrn_radiation_source 'normal-focus sealed tube'
_diffrn_radiation_type 'Mo K\a'
_diffrn_radiation_wavelength 0.71069
_diffrn_reflns_av_R_equivalents 0.013
_diffrn_reflns_limit_h_max 9
_diffrn_reflns_limit_h_min -10
_diffrn_reflns_limit_k_max 10
_diffrn_reflns_limit_k_min 0
_diffrn_reflns_limit_l_max 14
_diffrn_reflns_limit_l_min -14
_diffrn_reflns_number 3313
_diffrn_reflns_theta_full 27.5
_diffrn_reflns_theta_max 27.5
_diffrn_reflns_theta_min 2.7
_diffrn_standards_decay_% -1.2
_diffrn_standards_interval_count 150
_diffrn_standards_number 3
_exptl_absorpt_coefficient_mu 0.257
_exptl_absorpt_correction_T_max 0.904
_exptl_absorpt_correction_T_min 0.861
_exptl_absorpt_correction_type psi-scan
_exptl_absorpt_process_details '(North <i>et al.</i>,  1968)'
_exptl_crystal_colour yellow
_exptl_crystal_density_diffrn 1.487
_exptl_crystal_description prism
_exptl_crystal_F_000 312
_exptl_crystal_size_max 0.60
_exptl_crystal_size_mid 0.40
_exptl_crystal_size_min 0.40
_refine_diff_density_max 0.22
_refine_diff_density_min -0.23
_refine_ls_extinction_coef 132(15)
_refine_ls_extinction_method 'Larson (1970), equation 22'
_refine_ls_goodness_of_fit_ref 1.072
_refine_ls_hydrogen_treatment constr
_refine_ls_matrix_type full
_refine_ls_number_parameters 191
_refine_ls_number_reflns 1770
_refine_ls_number_restraints 0
_refine_ls_R_factor_all 0.098
_refine_ls_R_factor_gt 0.042
_refine_ls_shift/su_max <0.001
_refine_ls_structure_factor_coef Fsqd
_refine_ls_weighting_details 'w = 1/[\s^2^(F^2^) + (0.05P)^2^ + 0.29P], where P=[max(Fo^2^,0) + 2Fc^2^]/3'
_refine_ls_weighting_scheme calc
_refine_ls_wR_factor_all 0.136
_refine_ls_wR_factor_gt 0.106
_refine_ls_wR_factor_ref 0.106
_reflns_number_gt 1770
_reflns_number_total 3091
_reflns_threshold_expression I>3\s(I)
_cod_data_source_file tk2100.cif
_cod_data_source_block II
_cod_original_sg_symbol_H-M 'P -1 '
_cod_database_code 2211643
_cod_database_fobs_code 2211643

loop_
_symmetry_equiv_pos_as_xyz
x,y,z
-x,-y,-z

loop_
_atom_site_type_symbol
_atom_site_label
_atom_site_fract_x
_atom_site_fract_y
_atom_site_fract_z
_atom_site_U_iso_or_equiv
_atom_site_adp_type
_atom_site_occupancy
S S1 0.14368(10) 0.20917(10) 0.16651(6) 0.0466 Uani 1.0000
O O1 0.0306(3) 0.1603(3) 0.07069(19) 0.0632 Uani 1.0000
O O2 0.1215(3) 0.3352(3) 0.23387(19) 0.0630 Uani 1.0000
O O3 0.3492(6) 0.3617(5) 0.6041(3) 0.1214 Uani 1.0000
O O4 0.3909(6) 0.1566(6) 0.7349(3) 0.1371 Uani 1.0000
N N1 0.1077(3) 0.0177(3) 0.2599(2) 0.0470 Uani 1.0000
N N2 0.3479(5) 0.2085(6) 0.6380(3) 0.0836 Uani 1.0000
C C2 0.0764(4) -0.1473(4) 0.2205(3) 0.0563 Uani 1.0000
C C4 0.1763(4) -0.1726(4) 0.4042(3) 0.0559 Uani 1.0000
C C3 0.1137(5) -0.2624(4) 0.3053(3) 0.0658 Uani 1.0000
C C5 0.2339(5) -0.2221(5) 0.5170(4) 0.0768 Uani 1.0000
C C6 0.2883(5) -0.0982(6) 0.5920(3) 0.0771 Uani 1.0000
C C7 0.2866(4) 0.0750(5) 0.5565(3) 0.0615 Uani 1.0000
C C9 0.1755(4) 0.0043(4) 0.3734(2) 0.0443 Uani 1.0000
C C8 0.2307(4) 0.1324(4) 0.4486(2) 0.0509 Uani 1.0000
C C10 0.3704(4) 0.2704(3) 0.1208(2) 0.0441 Uani 1.0000
C C11 0.5021(5) 0.3813(4) 0.1814(3) 0.0610 Uani 1.0000
C C12 0.6798(6) 0.4214(5) 0.1457(4) 0.0843 Uani 1.0000
C C13 0.7210(5) 0.3530(6) 0.0517(4) 0.0840 Uani 1.0000
C C14 0.5877(5) 0.2451(5) -0.0092(4) 0.0775 Uani 1.0000
C C15 0.4109(5) 0.2027(4) 0.0248(3) 0.0595 Uani 1.0000
H H21 0.0328 -0.1755 0.1408 0.0668 Uiso 1.0000
H H31 0.0986 -0.3903 0.3008 0.0764 Uiso 1.0000
H H51 0.2332 -0.3483 0.5423 0.0890 Uiso 1.0000
H H61 0.3294 -0.1328 0.6719 0.0911 Uiso 1.0000
H H81 0.2296 0.2582 0.4247 0.0601 Uiso 1.0000
H H111 0.4678 0.4311 0.2498 0.0688 Uiso 1.0000
H H121 0.7791 0.5022 0.1912 0.0912 Uiso 1.0000
H H131 0.8518 0.3860 0.0272 0.0951 Uiso 1.0000
H H141 0.6212 0.1959 -0.0783 0.0957 Uiso 1.0000
H H151 0.3101 0.1246 -0.0201 0.0766 Uiso 1.0000

loop_
_atom_site_aniso_label
_atom_site_aniso_U_11
_atom_site_aniso_U_22
_atom_site_aniso_U_33
_atom_site_aniso_U_12
_atom_site_aniso_U_13
_atom_site_aniso_U_23
S1 0.0508(4) 0.0519(4) 0.0466(4) 0.0268(3) -0.0102(3) -0.0151(3)
O1 0.0587(13) 0.0829(16) 0.0578(13) 0.0337(12) -0.0239(10) -0.0207(11)
O2 0.0814(16) 0.0612(13) 0.0635(14) 0.0421(12) -0.0041(11) -0.0199(11)
O3 0.167(4) 0.117(3) 0.077(2) 0.030(3) -0.025(2) -0.050(2)
O4 0.158(4) 0.198(4) 0.0591(19) 0.058(3) -0.041(2) -0.040(2)
N1 0.0508(14) 0.0478(14) 0.0455(13) 0.0179(11) -0.0055(11) -0.0144(10)
N2 0.079(2) 0.124(3) 0.0420(18) 0.023(2) -0.0066(15) -0.023(2)
C2 0.0555(18) 0.0458(17) 0.066(2) 0.0106(14) -0.0019(15) -0.0195(15)
C4 0.0523(18) 0.0493(17) 0.063(2) 0.0169(14) 0.0081(15) 0.0004(15)
C3 0.069(2) 0.0400(16) 0.087(2) 0.0150(16) 0.0043(18) -0.0138(17)
C5 0.076(2) 0.071(2) 0.080(3) 0.033(2) 0.009(2) 0.019(2)
C6 0.068(2) 0.107(3) 0.051(2) 0.032(2) -0.0030(17) 0.006(2)
C7 0.0494(18) 0.087(2) 0.0443(17) 0.0169(17) -0.0002(14) -0.0131(16)
C9 0.0380(14) 0.0515(16) 0.0426(15) 0.0140(12) 0.0016(12) -0.0071(12)
C8 0.0469(16) 0.0617(19) 0.0435(16) 0.0161(14) 0.0017(13) -0.0116(14)
C10 0.0499(16) 0.0390(14) 0.0461(15) 0.0208(12) -0.0087(12) -0.0021(12)
C11 0.062(2) 0.0493(17) 0.062(2) 0.0078(15) -0.0125(16) -0.0048(15)
C12 0.063(2) 0.067(2) 0.095(3) -0.0010(19) -0.023(2) 0.016(2)
C13 0.053(2) 0.077(3) 0.112(4) 0.031(2) 0.012(2) 0.036(3)
C14 0.072(2) 0.078(2) 0.091(3) 0.042(2) 0.017(2) 0.002(2)
C15 0.063(2) 0.0611(19) 0.062(2) 0.0293(16) -0.0006(16) -0.0144(16)

loop_
_atom_type_symbol
_atom_type_scat_dispersion_real
_atom_type_scat_dispersion_imag
_atom_type_scat_source
C 0.0033 0.0016 'International Tables Vol C 4.2.6.8 and 6.1.1.4'
H 0.0000 0.0000 'International Tables Vol C 4.2.6.8 and 6.1.1.4'
O 0.0106 0.0060 'International Tables Vol C 4.2.6.8 and 6.1.1.4'
N 0.0061 0.0033 'International Tables Vol C 4.2.6.8 and 6.1.1.4'
S 0.1246 0.1234 'International Tables Vol C 4.2.6.8 and 6.1.1.4'

loop_
_geom_angle_atom_site_label_1
_geom_angle_atom_site_label_2
_geom_angle_atom_site_label_3
_geom_angle
_geom_angle_publ_flag
O1 S1 O2 120.37(14) yes
O1 S1 N1 105.33(13) yes
O2 S1 N1 106.19(12) yes
O1 S1 C10 109.72(13) yes
O2 S1 C10 110.21(14) yes
N1 S1 C10 103.51(12) yes
S1 N1 C2 121.9(2) yes
S1 N1 C9 125.28(19) yes
C2 N1 C9 107.7(2) yes
O3 N2 O4 124.6(4) yes
O3 N2 C7 118.2(3) yes
O4 N2 C7 117.2(4) yes
N1 C2 C3 109.6(3) yes
N1 C2 H21 125.6 no
C3 C2 H21 124.9 no
C3 C4 C5 135.0(3) yes
C3 C4 C9 106.9(3) yes
C5 C4 C9 118.1(3) yes
C4 C3 C2 108.6(3) yes
C4 C3 H31 125.7 no
C2 C3 H31 125.7 no
C4 C5 C6 119.7(3) yes
C4 C5 H51 120.0 no
C6 C5 H51 120.3 no
C5 C6 C7 119.7(3) yes
C5 C6 H61 119.8 no
C7 C6 H61 120.4 no
N2 C7 C6 119.2(3) yes
N2 C7 C8 116.9(3) yes
C6 C7 C8 123.9(3) yes
C4 C9 N1 107.1(2) yes
C4 C9 C8 123.0(3) yes
N1 C9 C8 129.9(3) yes
C9 C8 C7 115.6(3) yes
C9 C8 H81 121.7 no
C7 C8 H81 122.7 no
S1 C10 C11 119.3(2) yes
S1 C10 C15 118.5(2) yes
C11 C10 C15 122.1(3) yes
C10 C11 C12 117.8(4) yes
C10 C11 H111 120.2 no
C12 C11 H111 122.0 no
C11 C12 C13 120.4(4) yes
C11 C12 H121 118.4 no
C13 C12 H121 121.2 no
C12 C13 C14 121.1(4) yes
C12 C13 H131 118.5 no
C14 C13 H131 120.5 no
C13 C14 C15 119.7(4) yes
C13 C14 H141 119.8 no
C15 C14 H141 120.5 no
C10 C15 C14 118.9(3) yes
C10 C15 H151 120.3 no
C14 C15 H151 120.8 no

loop_
_geom_bond_atom_site_label_1
_geom_bond_atom_site_label_2
_geom_bond_distance
_geom_bond_publ_flag
S1 O1 1.423(2) yes
S1 O2 1.419(2) yes
S1 N1 1.672(2) yes
S1 C10 1.754(3) yes
O3 N2 1.225(5) yes
O4 N2 1.213(4) yes
N1 C2 1.402(4) yes
N1 C9 1.406(3) yes
N2 C7 1.482(5) yes
C2 C3 1.335(5) yes
C2 H21 1.006 no
C4 C3 1.431(5) yes
C4 C5 1.412(5) yes
C4 C9 1.407(4) yes
C3 H31 0.998 no
C5 C6 1.369(5) yes
C5 H51 1.004 no
C6 C7 1.387(5) yes
C6 H61 1.000 no
C7 C8 1.375(4) yes
C9 C8 1.395(4) yes
C8 H81 1.004 no
C10 C11 1.376(4) yes
C10 C15 1.389(4) yes
C11 C12 1.383(6) yes
C11 H111 1.015 no
C12 C13 1.375(6) yes
C12 H121 1.025 no
C13 C14 1.373(6) yes
C13 H131 1.008 no
C14 C15 1.368(5) yes
C14 H141 1.016 no
C15 H151 1.018 no

loop_
_cod_related_entry_id
_cod_related_entry_database
_cod_related_entry_code
1 ChemSpider 10590260
